data_2240176
loop_
_publ_author_name
'Luo, Kaijun'
'Liu, Hanlin'
'Guo, Qing'
'Luo, Daibing'

_publ_section_title
;
 Crystal structure of
 (2-{3-[4-(4'-cyanobiphenyl-4-yloxy)butoxy]pyridin-2-yl-\k<i>N</i>}-5-(dodecyloxy)phenyl-\k<i>C</i>^1^)(9-oxotetracos-7-en-7-olato-\k^2^<i>O</i>,<i>O</i>')platinum(II)
;
_journal_coeditor_code VN2086
_journal_issue 12
_journal_name_full 'Acta Crystallographica Section E'
_journal_page_first m392
_journal_page_last m393
_journal_paper_doi 10.1107/S1600536814021928
_journal_volume 70
_journal_year 2014
_chemical_formula_iupac '[Pt (C40 H47 N2 O3) (C24 H45 O2)]'
_chemical_formula_moiety 'C64 H92 N2 O5 Pt'
_chemical_formula_sum 'C64 H92 N2 O5 Pt'
_chemical_formula_weight 1164.49
_chemical_name_systematic
(2-{3-[4-(4'-Cyanobiphenyl-4-yloxy)butoxy]pyridin-2-yl-\k<i>N</i>}-5-(dodecyloxy)phenyl-\k<i>C</i>^1^)(9-oxotetracos-7-en-7-olato-\k^2^<i>O</i>,<i>O</i>')platinum(II)
_space_group_IT_number 2
_symmetry_cell_setting triclinic
_symmetry_space_group_name_Hall '-P 1'
_symmetry_space_group_name_H-M 'P -1'
_cell_angle_alpha 88.215(3)
_cell_angle_beta 78.816(3)
_cell_angle_gamma 83.072(3)
_cell_formula_units_Z 2
_cell_length_a 8.4938(3)
_cell_length_b 18.9062(7)
_cell_length_c 19.9303(7)
_cell_measurement_reflns_used 6800
_cell_measurement_temperature 293(2)
_cell_measurement_theta_max 29.1425
_cell_measurement_theta_min 2.9435
_cell_volume 3116.7(2)
_computing_cell_refinement '<i>CrysAlisPro</i> (Oxford Diffraction, 2007)'
_computing_data_collection
;
<i>CrysAlisPro</i> (Oxford Diffraction, 2007)
;
_computing_data_reduction '<i>CrysAlisPro</i> (Oxford Diffraction, 2007)'
_computing_molecular_graphics
;
OLEX2 (Dolomanov <i>et al.</i>,  2009)
;
_computing_publication_material
;
OLEX2 (Dolomanov <i>et al.</i>,  2009)
;
_computing_structure_refinement
;
SHELXL (Sheldrick, 2008)
;
_computing_structure_solution
;
SHELXS-97 (Sheldrick, 2008)
;
_diffrn_ambient_temperature 293.15
_diffrn_detector_area_resol_mean 16.0874
_diffrn_measured_fraction_theta_full 0.994
_diffrn_measured_fraction_theta_max 0.994
_diffrn_measurement_device_type 'Oxford Diffraction Xcalibur, Eos'
_diffrn_measurement_method '\w scans'
_diffrn_radiation_monochromator graphite
_diffrn_radiation_source 'Enhance (Mo) X-ray Source'
_diffrn_radiation_type 'Mo K\a'
_diffrn_radiation_wavelength 0.7107
_diffrn_reflns_av_R_equivalents 0.0441
_diffrn_reflns_av_sigmaI/netI 0.0719
_diffrn_reflns_limit_h_max 10
_diffrn_reflns_limit_h_min -9
_diffrn_reflns_limit_k_max 22
_diffrn_reflns_limit_k_min -22
_diffrn_reflns_limit_l_max 23
_diffrn_reflns_limit_l_min 0
_diffrn_reflns_number 25616
_diffrn_reflns_theta_full 25.03
_diffrn_reflns_theta_max 25.03
_diffrn_reflns_theta_min 3.09
_exptl_absorpt_coefficient_mu 2.297
_exptl_absorpt_correction_T_max 0.8557
_exptl_absorpt_correction_T_min 0.6201
_exptl_absorpt_correction_type multi-scan
_exptl_absorpt_process_details
;
(<i>CrysAlisPro</i>; Oxford Diffraction, 2007)
;
_exptl_crystal_colour yellow
_exptl_crystal_density_diffrn 1.241
_exptl_crystal_density_method 'not measured'
_exptl_crystal_description plate
_exptl_crystal_F_000 1216
_exptl_crystal_size_max 0.23
_exptl_crystal_size_mid 0.20
_exptl_crystal_size_min 0.07
_refine_diff_density_max 1.424
_refine_diff_density_min -0.590
_refine_ls_extinction_method none
_refine_ls_goodness_of_fit_ref 1.025
_refine_ls_hydrogen_treatment constr
_refine_ls_matrix_type full
_refine_ls_number_parameters 609
_refine_ls_number_reflns 10933
_refine_ls_number_restraints 50
_refine_ls_restrained_S_all 1.028
_refine_ls_R_factor_all 0.0975
_refine_ls_R_factor_gt 0.0611
_refine_ls_shift/su_max 0.002
_refine_ls_shift/su_mean 0.000
_refine_ls_structure_factor_coef Fsqd
_refine_ls_weighting_details
;
calc w=1/[\s^2^(Fo^2^)+(0.0717P)^2^+0.0000P] where P=(Fo^2^+2Fc^2^)/3
;
_refine_ls_weighting_scheme calc
_refine_ls_wR_factor_gt 0.1308
_refine_ls_wR_factor_ref 0.1521
_reflns_number_gt 7310
_reflns_number_total 10933
_reflns_threshold_expression >2sigma(I)
_cod_data_source_file vn2086sup1.cf
_cod_data_source_block I
_cod_original_cell_volume 3116.71(19)
_cod_database_code 2240176
_cod_database_fobs_code 2240176

loop_
_space_group_symop_id
_space_group_symop_operation_xyz
1 'x, y, z'
2 '-x, -y, -z'

loop_
_atom_site_type_symbol
_atom_site_label
_atom_site_fract_x
_atom_site_fract_y
_atom_site_fract_z
_atom_site_U_iso_or_equiv
_atom_site_adp_type
_atom_site_calc_flag
_atom_site_refinement_flags
_atom_site_occupancy
_atom_site_symmetry_multiplicity
_atom_site_disorder_assembly
_atom_site_disorder_group
Pt Pt1 0.24385(3) 0.104200(16) 0.880858(12) 0.07868(15) Uani d . 1 1 . .
O O1 0.0386(6) 0.0611(3) 0.9070(2) 0.0864(14) Uani d . 1 1 . .
O O2 0.1414(9) 0.1965(4) 0.9350(3) 0.1312(14) Uani d U 1 1 A .
O O3 0.8301(6) 0.0681(3) 0.7414(2) 0.0847(13) Uani d . 1 1 . .
O O4 1.2933(6) -0.0392(3) 0.5417(3) 0.1008(16) Uani d . 1 1 . .
O O5 0.3111(6) -0.1570(3) 0.7671(3) 0.1007(16) Uani d . 1 1 . .
N N1 0.4586(7) 0.1377(3) 0.8511(3) 0.0708(15) Uani d . 1 1 . .
N N2 1.969(2) -0.4363(9) 0.1741(7) 0.260(8) Uani d . 1 1 . .
C C1 0.5707(8) 0.0925(4) 0.8084(3) 0.0685(18) Uani d . 1 1 . .
C C2 0.7280(9) 0.1124(4) 0.7858(3) 0.0729(19) Uani d . 1 1 . .
C C3 0.7677(10) 0.1755(5) 0.8086(4) 0.090(2) Uani d . 1 1 . .
H H3 0.8710 0.1888 0.7945 0.108 Uiso calc R 1 1 . .
C C4 0.6523(12) 0.2177(5) 0.8523(4) 0.093(2) Uani d . 1 1 . .
H H4 0.6775 0.2597 0.8686 0.111 Uiso calc R 1 1 . .
C C5 0.5027(11) 0.1986(4) 0.8716(4) 0.085(2) Uani d . 1 1 . .
H H5 0.4259 0.2287 0.9005 0.102 Uiso calc R 1 1 . .
C C6 0.5083(8) 0.0258(4) 0.7930(3) 0.0665(17) Uani d . 1 1 . .
C C7 0.5978(8) -0.0286(4) 0.7512(3) 0.0733(18) Uani d . 1 1 . .
H H7 0.7029 -0.0244 0.7286 0.088 Uiso calc R 1 1 . .
C C8 0.5254(9) -0.0885(4) 0.7445(4) 0.083(2) Uani d . 1 1 . .
H H8 0.5830 -0.1253 0.7168 0.100 Uiso calc R 1 1 . .
C C9 0.3678(9) -0.0957(5) 0.7782(4) 0.082(2) Uani d . 1 1 . .
C C10 0.2801(8) -0.0411(4) 0.8183(3) 0.0727(18) Uani d . 1 1 . .
H H10 0.1741 -0.0451 0.8398 0.087 Uiso calc R 1 1 . .
C C11 0.3515(7) 0.0216(4) 0.8270(3) 0.0675(18) Uani d . 1 1 . .
C C12 0.9947(9) 0.0833(5) 0.7188(4) 0.088(2) Uani d . 1 1 . .
H H12A 1.0487 0.0844 0.7574 0.106 Uiso calc R 1 1 . .
H H12B 0.9976 0.1290 0.6952 0.106 Uiso calc R 1 1 . .
C C13 1.0748(9) 0.0232(5) 0.6706(4) 0.091(2) Uani d . 1 1 . .
H H13A 1.0194 0.0236 0.6324 0.109 Uiso calc R 1 1 . .
H H13B 1.0639 -0.0219 0.6946 0.109 Uiso calc R 1 1 . .
C C14 1.2529(9) 0.0289(5) 0.6435(4) 0.099(3) Uani d . 1 1 . .
H H14A 1.2627 0.0693 0.6125 0.119 Uiso calc R 1 1 . .
H H14B 1.3040 0.0377 0.6815 0.119 Uiso calc R 1 1 . .
C C15 1.3406(10) -0.0368(5) 0.6068(4) 0.101(3) Uani d . 1 1 . .
H H15A 1.4564 -0.0356 0.6004 0.121 Uiso calc R 1 1 . .
H H15B 1.3137 -0.0790 0.6335 0.121 Uiso calc R 1 1 . .
C C16 1.3701(9) -0.0925(5) 0.4992(4) 0.092(2) Uani d . 1 1 . .
C C17 1.4668(11) -0.1505(5) 0.5184(4) 0.108(3) Uani d . 1 1 . .
H H17 1.4813 -0.1558 0.5634 0.129 Uiso calc R 1 1 . .
C C18 1.5423(11) -0.2008(5) 0.4700(4) 0.111(3) Uani d . 1 1 . .
H H18 1.6028 -0.2409 0.4840 0.133 Uiso calc R 1 1 . .
C C19 1.5316(10) -0.1939(5) 0.4021(4) 0.092(2) Uani d . 1 1 . .
C C20 1.4322(10) -0.1347(5) 0.3843(4) 0.096(2) Uani d . 1 1 . .
H H20 1.4198 -0.1294 0.3390 0.115 Uiso calc R 1 1 . .
C C21 1.3527(9) -0.0845(5) 0.4303(4) 0.092(2) Uani d . 1 1 . .
H H21 1.2882 -0.0456 0.4165 0.110 Uiso calc R 1 1 . .
C C22 1.6224(11) -0.2455(5) 0.3514(4) 0.101(3) Uani d . 1 1 . .
C C23 1.6491(16) -0.3181(6) 0.3678(5) 0.148(4) Uani d . 1 1 . .
H H23 1.6043 -0.3337 0.4113 0.178 Uiso calc R 1 1 . .
C C24 1.7386(19) -0.3664(7) 0.3222(7) 0.181(6) Uani d . 1 1 . .
H H24 1.7565 -0.4140 0.3348 0.217 Uiso calc R 1 1 . .
C C25 1.8031(17) -0.3439(7) 0.2565(6) 0.151(4) Uani d . 1 1 . .
C C26 1.7752(12) -0.2741(6) 0.2373(5) 0.118(3) Uani d . 1 1 . .
H H26 1.8153 -0.2594 0.1930 0.141 Uiso calc R 1 1 . .
C C27 1.6871(11) -0.2262(6) 0.2845(4) 0.102(3) Uani d . 1 1 . .
H H27 1.6697 -0.1787 0.2713 0.122 Uiso calc R 1 1 . .
C C28 1.892(2) -0.3965(8) 0.2113(7) 0.196(7) Uani d . 1 1 . .
C C29 0.1523(10) -0.1683(5) 0.8017(4) 0.105(3) Uani d . 1 1 . .
H H29A 0.0721 -0.1355 0.7845 0.126 Uiso calc R 1 1 . .
H H29B 0.1408 -0.1607 0.8504 0.126 Uiso calc R 1 1 . .
C C30 0.1290(13) -0.2456(6) 0.7882(5) 0.139(4) Uani d . 1 1 . .
H H30A 0.2150 -0.2776 0.8022 0.167 Uiso calc R 1 1 . .
H H30B 0.0272 -0.2568 0.8154 0.167 Uiso calc R 1 1 . .
C C31 0.1294(14) -0.2569(6) 0.7170(5) 0.146(4) Uani d . 1 1 . .
H H31A 0.2213 -0.2376 0.6890 0.175 Uiso calc R 1 1 . .
H H31B 0.0317 -0.2321 0.7049 0.175 Uiso calc R 1 1 . .
C C32 0.1388(16) -0.3392(6) 0.7021(6) 0.154(4) Uani d . 1 1 . .
H H32A 0.2264 -0.3645 0.7212 0.185 Uiso calc R 1 1 . .
H H32B 0.0391 -0.3564 0.7251 0.185 Uiso calc R 1 1 . .
C C33 0.1643(17) -0.3555(6) 0.6299(6) 0.166(5) Uani d . 1 1 . .
H H33A 0.2596 -0.3346 0.6071 0.199 Uiso calc R 1 1 . .
H H33B 0.0732 -0.3317 0.6121 0.199 Uiso calc R 1 1 . .
C C34 0.1852(16) -0.4328(5) 0.6100(6) 0.146(4) Uani d . 1 1 . .
H H34A 0.2724 -0.4572 0.6300 0.175 Uiso calc R 1 1 . .
H H34B 0.0873 -0.4530 0.6305 0.175 Uiso calc R 1 1 . .
C C35 0.2200(17) -0.4484(6) 0.5363(6) 0.156(4) Uani d . 1 1 . .
H H35A 0.1303 -0.4252 0.5171 0.188 Uiso calc R 1 1 . .
H H35B 0.3145 -0.4256 0.5158 0.188 Uiso calc R 1 1 . .
C C36 0.2483(15) -0.5221(6) 0.5139(5) 0.139(4) Uani d . 1 1 . .
H H36A 0.1546 -0.5450 0.5350 0.167 Uiso calc R 1 1 . .
H H36B 0.3392 -0.5450 0.5325 0.167 Uiso calc R 1 1 . .
C C37 0.2809(16) -0.5378(6) 0.4398(6) 0.153(4) Uani d . 1 1 . .
H H37A 0.1893 -0.5161 0.4210 0.184 Uiso calc R 1 1 . .
H H37B 0.3740 -0.5147 0.4182 0.184 Uiso calc R 1 1 . .
C C38 0.3112(17) -0.6134(6) 0.4204(6) 0.156(4) Uani d . 1 1 . .
H H38A 0.2170 -0.6363 0.4409 0.187 Uiso calc R 1 1 . .
H H38B 0.4012 -0.6354 0.4401 0.187 Uiso calc R 1 1 . .
C C39 0.3474(17) -0.6282(7) 0.3463(6) 0.171(5) Uani d . 1 1 . .
H H39A 0.2584 -0.6054 0.3264 0.205 Uiso calc R 1 1 . .
H H39B 0.4429 -0.6061 0.3259 0.205 Uiso calc R 1 1 . .
C C40 0.375(2) -0.7038(8) 0.3270(7) 0.215(7) Uani d . 1 1 . .
H H40A 0.4323 -0.7084 0.2806 0.323 Uiso calc R 1 1 . .
H H40B 0.2724 -0.7220 0.3310 0.323 Uiso calc R 1 1 . .
H H40C 0.4367 -0.7302 0.3568 0.323 Uiso calc R 1 1 . .
C C41 -0.0896(9) 0.0900(5) 0.9480(4) 0.091(3) Uani d . 1 1 . .
C C42 -0.1078(11) 0.1551(6) 0.9779(4) 0.111(3) Uani d U 1 1 A .
H H42 -0.2066 0.1676 1.0068 0.133 Uiso calc R 1 1 . .
C C43 0.0003(16) 0.2050(6) 0.9712(6) 0.1312(14) Uani d DU 1 1 . .
C C44 -0.2244(10) 0.0416(6) 0.9605(4) 0.107(3) Uani d . 1 1 . .
H H44A -0.2503 0.0317 1.0092 0.129 Uiso calc R 1 1 . .
H H44B -0.3198 0.0677 0.9478 0.129 Uiso calc R 1 1 . .
C C45 -0.1905(9) -0.0283(5) 0.9235(4) 0.096(3) Uani d . 1 1 . .
H H45A -0.0971 -0.0556 0.9368 0.115 Uiso calc R 1 1 . .
H H45B -0.1641 -0.0192 0.8747 0.115 Uiso calc R 1 1 . .
C C46 -0.3305(9) -0.0718(5) 0.9381(4) 0.099(3) Uani d . 1 1 . .
H H46A -0.3608 -0.0786 0.9871 0.118 Uiso calc R 1 1 . .
H H46B -0.4221 -0.0454 0.9225 0.118 Uiso calc R 1 1 . .
C C47 -0.2946(10) -0.1431(6) 0.9044(4) 0.113(3) Uani d . 1 1 . .
H H47A -0.2639 -0.1358 0.8555 0.136 Uiso calc R 1 1 . .
H H47B -0.2020 -0.1688 0.9199 0.136 Uiso calc R 1 1 . .
C C48 -0.4285(13) -0.1890(7) 0.9171(5) 0.134(4) Uani d . 1 1 . .
H H48A -0.4585 -0.1968 0.9660 0.161 Uiso calc R 1 1 . .
H H48B -0.5215 -0.1632 0.9021 0.161 Uiso calc R 1 1 . .
C C49 -0.3936(17) -0.2591(8) 0.8834(7) 0.193(6) Uani d . 1 1 . .
H H49A -0.3858 -0.2526 0.8350 0.289 Uiso calc R 1 1 . .
H H49B -0.4790 -0.2876 0.9009 0.289 Uiso calc R 1 1 . .
H H49C -0.2933 -0.2827 0.8925 0.289 Uiso calc R 1 1 . .
C C50 -0.025(2) 0.2803(9) 1.0074(10) 0.1312(14) Uani d PD 0.595(7) 1 A 1
H H50A -0.0691 0.2755 1.0558 0.157 Uiso calc PR 0.595(7) 1 A 1
H H50B 0.0769 0.2999 1.0023 0.157 Uiso calc PR 0.595(7) 1 A 1
C C62 -1.009(4) 0.8053(15) 1.4640(12) 0.151(2) Uani d PD 0.595(7) 1 A 1
H H62A -1.1167 0.8057 1.4545 0.181 Uiso calc PR 0.595(7) 1 A 1
H H62B -0.9582 0.8427 1.4367 0.181 Uiso calc PR 0.595(7) 1 A 1
C C60 -0.878(4) 0.7127(12) 1.3689(13) 0.151(2) Uani d PD 0.595(7) 1 A 1
H H60A -0.8091 0.7465 1.3451 0.181 Uiso calc PR 0.595(7) 1 A 1
H H60B -0.9805 0.7229 1.3538 0.181 Uiso calc PR 0.595(7) 1 A 1
C C61 -0.912(4) 0.7339(14) 1.4424(13) 0.151(2) Uani d PD 0.595(7) 1 A 1
H H61A -0.8091 0.7329 1.4567 0.181 Uiso calc PR 0.595(7) 1 A 1
H H61B -0.9686 0.6972 1.4685 0.181 Uiso calc PR 0.595(7) 1 A 1
C C64 -1.113(3) 0.8968(10) 1.5474(10) 0.151(2) Uani d PD 0.595(7) 1 A 1
H H64A -1.1772 0.9052 1.5128 0.226 Uiso calc PR 0.595(7) 1 A 1
H H64B -1.0365 0.9310 1.5427 0.226 Uiso calc PR 0.595(7) 1 A 1
H H64C -1.1816 0.9012 1.5918 0.226 Uiso calc PR 0.595(7) 1 A 1
C C63 -1.022(3) 0.8213(11) 1.5396(11) 0.151(2) Uani d PD 0.595(7) 1 A 1
H H63A -0.9155 0.8201 1.5511 0.181 Uiso calc PR 0.595(7) 1 A 1
H H63B -1.0815 0.7875 1.5685 0.181 Uiso calc PR 0.595(7) 1 A 1
C C58 -0.686(3) 0.6430(11) 1.2697(12) 0.151(2) Uani d PD 0.595(7) 1 A 1
H H58A -0.5852 0.6593 1.2756 0.181 Uiso calc PR 0.595(7) 1 A 1
H H58B -0.7318 0.6740 1.2370 0.181 Uiso calc PR 0.595(7) 1 A 1
C C59 -0.806(3) 0.6415(12) 1.3394(11) 0.151(2) Uani d PD 0.595(7) 1 A 1
H H59A -0.8935 0.6150 1.3334 0.181 Uiso calc PR 0.595(7) 1 A 1
H H59B -0.7505 0.6155 1.3723 0.181 Uiso calc PR 0.595(7) 1 A 1
C C56 -0.559(2) 0.5630(9) 1.1725(8) 0.1312(14) Uani d PD 0.595(7) 1 A 1
H H56A -0.5023 0.6050 1.1642 0.157 Uiso calc PR 0.595(7) 1 A 1
H H56B -0.6302 0.5632 1.1399 0.157 Uiso calc PR 0.595(7) 1 A 1
C C57 -0.657(2) 0.5640(10) 1.2453(10) 0.151(2) Uani d PD 0.595(7) 1 A 1
H H57A -0.5979 0.5345 1.2751 0.181 Uiso calc PR 0.595(7) 1 A 1
H H57B -0.7591 0.5459 1.2463 0.181 Uiso calc PR 0.595(7) 1 A 1
C C51 -0.144(2) 0.3293(8) 0.9724(8) 0.1312(14) Uani d PD 0.595(7) 1 A 1
H H51A -0.2483 0.3112 0.9824 0.157 Uiso calc PR 0.595(7) 1 A 1
H H51B -0.1059 0.3268 0.9233 0.157 Uiso calc PR 0.595(7) 1 A 1
C C52 -0.168(2) 0.4101(8) 0.9945(7) 0.1312(14) Uani d PD 0.595(7) 1 A 1
H H52A -0.0654 0.4293 0.9884 0.157 Uiso calc PR 0.595(7) 1 A 1
H H52B -0.2379 0.4388 0.9683 0.157 Uiso calc PR 0.595(7) 1 A 1
C C54 -0.316(2) 0.4857(8) 1.0949(8) 0.1312(14) Uani d PD 0.595(7) 1 A 1
H H54A -0.2255 0.5118 1.0971 0.157 Uiso calc PR 0.595(7) 1 A 1
H H54B -0.3719 0.5090 1.0606 0.157 Uiso calc PR 0.595(7) 1 A 1
C C53 -0.247(2) 0.4074(8) 1.0701(8) 0.1312(14) Uani d PD 0.595(7) 1 A 1
H H53A -0.1683 0.3873 1.0968 0.157 Uiso calc PR 0.595(7) 1 A 1
H H53B -0.3342 0.3775 1.0764 0.157 Uiso calc PR 0.595(7) 1 A 1
C C55 -0.429(2) 0.4915(9) 1.1628(8) 0.1312(14) Uani d PD 0.595(7) 1 A 1
H H55A -0.3657 0.4902 1.1985 0.157 Uiso calc PR 0.595(7) 1 A 1
H H55B -0.4882 0.4502 1.1691 0.157 Uiso calc PR 0.595(7) 1 A 1
C C50A -0.079(3) 0.2691(11) 1.0120(13) 0.1312(14) Uani d PD 0.405(7) 1 A 2
H H50C -0.0479 0.2672 1.0565 0.157 Uiso calc PR 0.405(7) 1 A 2
H H50D -0.1952 0.2711 1.0187 0.157 Uiso calc PR 0.405(7) 1 A 2
C C51A -0.023(4) 0.3336(11) 0.9727(12) 0.1312(14) Uani d PD 0.405(7) 1 A 2
H H51C -0.0626 0.3389 0.9301 0.157 Uiso calc PR 0.405(7) 1 A 2
H H51D 0.0940 0.3305 0.9628 0.157 Uiso calc PR 0.405(7) 1 A 2
C C52A -0.099(3) 0.3978(13) 1.0228(13) 0.1312(14) Uani d PD 0.405(7) 1 A 2
H H52C -0.0362 0.4372 1.0094 0.157 Uiso calc PR 0.405(7) 1 A 2
H H52D -0.0833 0.3832 1.0684 0.157 Uiso calc PR 0.405(7) 1 A 2
C C53A -0.290(3) 0.4289(12) 1.0289(14) 0.1312(14) Uani d PD 0.405(7) 1 A 2
H H53C -0.3097 0.4271 0.9827 0.157 Uiso calc PR 0.405(7) 1 A 2
H H53D -0.3489 0.3929 1.0547 0.157 Uiso calc PR 0.405(7) 1 A 2
C C54A -0.383(3) 0.5025(12) 1.0582(11) 0.1312(14) Uani d PD 0.405(7) 1 A 2
H H54C -0.3036 0.5350 1.0590 0.157 Uiso calc PR 0.405(7) 1 A 2
H H54D -0.4499 0.5219 1.0261 0.157 Uiso calc PR 0.405(7) 1 A 2
C C55A -0.491(3) 0.5024(13) 1.1296(11) 0.1312(14) Uani d PD 0.405(7) 1 A 2
H H55C -0.4704 0.4561 1.1504 0.157 Uiso calc PR 0.405(7) 1 A 2
H H55D -0.6030 0.5078 1.1238 0.157 Uiso calc PR 0.405(7) 1 A 2
C C56A -0.473(3) 0.5612(14) 1.1816(12) 0.1312(14) Uani d PD 0.405(7) 1 A 2
H H56C -0.3649 0.5510 1.1909 0.157 Uiso calc PR 0.405(7) 1 A 2
H H56D -0.4763 0.6062 1.1568 0.157 Uiso calc PR 0.405(7) 1 A 2
C C57A -0.585(3) 0.5752(16) 1.2507(14) 0.151(2) Uani d PD 0.405(7) 1 A 2
H H57C -0.5130 0.5803 1.2820 0.181 Uiso calc PR 0.405(7) 1 A 2
H H57D -0.6284 0.5303 1.2630 0.181 Uiso calc PR 0.405(7) 1 A 2
C C58A -0.732(4) 0.6331(17) 1.2738(15) 0.151(2) Uani d PD 0.405(7) 1 A 2
H H58C -0.7159 0.6746 1.2445 0.181 Uiso calc PR 0.405(7) 1 A 2
H H58D -0.8284 0.6149 1.2657 0.181 Uiso calc PR 0.405(7) 1 A 2
C C59A -0.763(4) 0.6576(17) 1.3484(14) 0.151(2) Uani d PD 0.405(7) 1 A 2
H H59C -0.8154 0.6217 1.3775 0.181 Uiso calc PR 0.405(7) 1 A 2
H H59D -0.6606 0.6613 1.3616 0.181 Uiso calc PR 0.405(7) 1 A 2
C C60A -0.869(6) 0.7290(19) 1.361(2) 0.151(2) Uani d PD 0.405(7) 1 A 2
H H60C -0.8034 0.7680 1.3508 0.181 Uiso calc PR 0.405(7) 1 A 2
H H60D -0.9501 0.7338 1.3327 0.181 Uiso calc PR 0.405(7) 1 A 2
C C61A -0.947(5) 0.729(2) 1.4362(18) 0.151(2) Uani d PD 0.405(7) 1 A 2
H H61C -0.8758 0.7016 1.4626 0.181 Uiso calc PR 0.405(7) 1 A 2
H H61D -1.0475 0.7075 1.4426 0.181 Uiso calc PR 0.405(7) 1 A 2
C C62A -0.980(6) 0.807(2) 1.4593(17) 0.151(2) Uani d PD 0.405(7) 1 A 2
H H62C -0.8788 0.8266 1.4555 0.181 Uiso calc PR 0.405(7) 1 A 2
H H62D -1.0440 0.8343 1.4300 0.181 Uiso calc PR 0.405(7) 1 A 2
C C63A -1.072(4) 0.8108(17) 1.5336(14) 0.151(2) Uani d PD 0.405(7) 1 A 2
H H63C -1.0124 0.7752 1.5583 0.181 Uiso calc PR 0.405(7) 1 A 2
H H63D -1.1742 0.7934 1.5331 0.181 Uiso calc PR 0.405(7) 1 A 2
C C64A -1.113(4) 0.8766(15) 1.5802(14) 0.151(2) Uani d PD 0.405(7) 1 A 2
H H64D -1.0301 0.9076 1.5683 0.226 Uiso calc PR 0.405(7) 1 A 2
H H64E -1.1196 0.8616 1.6271 0.226 Uiso calc PR 0.405(7) 1 A 2
H H64F -1.2148 0.9015 1.5744 0.226 Uiso calc PR 0.405(7) 1 A 2

loop_
_atom_site_aniso_label
_atom_site_aniso_U_11
_atom_site_aniso_U_22
_atom_site_aniso_U_33
_atom_site_aniso_U_12
_atom_site_aniso_U_13
_atom_site_aniso_U_23
Pt1 0.0873(2) 0.0880(3) 0.05385(18) 0.01122(16) -0.00836(13) -0.01002(14)
O1 0.089(3) 0.089(4) 0.067(3) 0.027(3) -0.003(2) -0.010(3)
O2 0.146(4) 0.122(3) 0.115(3) 0.033(3) -0.024(2) -0.028(2)
O3 0.073(3) 0.095(4) 0.082(3) -0.009(3) -0.003(2) -0.013(3)
O4 0.094(4) 0.125(5) 0.079(3) 0.006(3) -0.019(3) -0.006(3)
O5 0.092(4) 0.087(4) 0.115(4) -0.020(3) 0.010(3) -0.029(3)
N1 0.085(4) 0.070(4) 0.055(3) 0.012(3) -0.019(3) -0.013(3)
N2 0.317(19) 0.246(17) 0.179(12) 0.085(14) -0.014(12) -0.079(12)
C1 0.066(4) 0.093(6) 0.048(3) 0.002(4) -0.020(3) -0.006(3)
C2 0.090(5) 0.069(5) 0.061(4) 0.000(4) -0.022(4) -0.002(3)
C3 0.103(6) 0.091(6) 0.074(5) -0.010(5) -0.015(4) -0.007(4)
C4 0.115(7) 0.085(6) 0.086(5) -0.015(5) -0.037(5) -0.007(4)
C5 0.103(6) 0.086(6) 0.067(4) 0.005(5) -0.024(4) -0.015(4)
C6 0.069(4) 0.074(5) 0.055(4) -0.001(4) -0.012(3) -0.002(3)
C7 0.062(4) 0.081(5) 0.073(4) 0.001(4) -0.006(3) -0.014(4)
C8 0.076(5) 0.093(6) 0.075(5) 0.001(4) -0.004(4) -0.028(4)
C9 0.080(5) 0.088(6) 0.072(4) -0.005(4) 0.001(4) -0.013(4)
C10 0.064(4) 0.084(5) 0.066(4) -0.009(4) -0.004(3) 0.000(4)
C11 0.045(3) 0.100(6) 0.053(4) 0.001(3) -0.005(3) 0.011(3)
C12 0.079(5) 0.108(7) 0.076(5) -0.013(4) -0.008(4) 0.005(4)
C13 0.075(5) 0.107(7) 0.089(5) -0.010(4) -0.013(4) -0.001(5)
C14 0.092(6) 0.123(8) 0.085(5) -0.025(5) -0.015(4) 0.001(5)
C15 0.095(6) 0.133(8) 0.072(5) -0.010(5) -0.011(4) -0.009(5)
C16 0.080(5) 0.114(7) 0.081(5) -0.006(5) -0.012(4) -0.001(5)
C17 0.126(7) 0.120(8) 0.076(5) 0.004(6) -0.027(5) 0.010(5)
C18 0.144(8) 0.105(7) 0.076(5) 0.022(6) -0.026(5) 0.006(5)
C19 0.107(6) 0.097(6) 0.074(5) -0.013(5) -0.024(4) 0.014(5)
C20 0.102(6) 0.118(7) 0.070(5) -0.011(5) -0.023(4) 0.010(5)
C21 0.085(5) 0.108(7) 0.082(5) -0.012(5) -0.017(4) 0.011(5)
C22 0.127(7) 0.092(7) 0.081(6) 0.002(5) -0.022(5) 0.006(5)
C23 0.226(12) 0.110(9) 0.091(7) 0.017(8) -0.012(7) 0.008(7)
C24 0.292(17) 0.112(10) 0.116(9) 0.034(10) -0.023(10) -0.001(8)
C25 0.213(13) 0.133(11) 0.089(8) 0.026(9) -0.012(7) -0.021(7)
C26 0.137(8) 0.135(10) 0.071(6) 0.009(7) -0.011(5) -0.008(6)
C27 0.114(7) 0.124(8) 0.070(5) -0.016(6) -0.024(5) 0.014(5)
C28 0.288(19) 0.152(13) 0.118(10) 0.068(12) -0.015(10) -0.040(9)
C29 0.101(6) 0.111(7) 0.101(6) -0.033(5) 0.005(5) -0.021(5)
C30 0.140(9) 0.156(10) 0.117(8) -0.058(8) 0.014(6) -0.038(7)
C31 0.172(10) 0.154(11) 0.125(8) -0.068(8) -0.031(7) -0.016(7)
C32 0.203(12) 0.128(10) 0.140(9) -0.020(8) -0.049(8) -0.042(8)
C33 0.206(13) 0.119(10) 0.169(11) -0.024(9) -0.021(9) -0.049(8)
C34 0.209(12) 0.088(7) 0.142(9) -0.002(7) -0.042(8) -0.027(7)
C35 0.215(13) 0.099(9) 0.151(11) -0.012(8) -0.023(9) -0.038(7)
C36 0.208(12) 0.090(8) 0.122(8) -0.015(7) -0.040(8) -0.006(6)
C37 0.229(14) 0.108(9) 0.115(9) -0.022(9) -0.008(8) -0.020(7)
C38 0.217(13) 0.125(10) 0.124(9) -0.032(9) -0.019(8) -0.023(7)
C39 0.224(14) 0.142(11) 0.134(10) -0.005(10) -0.005(9) -0.038(8)
C40 0.278(18) 0.184(15) 0.170(12) -0.041(13) 0.009(11) -0.066(11)
C41 0.076(5) 0.130(8) 0.054(4) 0.023(5) -0.001(4) 0.009(5)
C42 0.109(6) 0.142(8) 0.062(5) 0.057(4) -0.006(4) -0.028(5)
C43 0.146(4) 0.122(3) 0.115(3) 0.033(3) -0.024(2) -0.028(2)
C44 0.088(6) 0.154(9) 0.060(5) 0.038(6) 0.002(4) 0.010(5)
C45 0.061(5) 0.145(8) 0.070(5) 0.013(5) -0.003(4) 0.014(5)
C46 0.084(6) 0.141(8) 0.063(4) 0.009(5) -0.010(4) 0.012(5)
C47 0.083(6) 0.177(11) 0.086(6) -0.037(7) -0.026(5) 0.026(6)
C48 0.120(8) 0.184(12) 0.103(7) -0.045(8) -0.019(6) 0.005(8)
C49 0.181(13) 0.203(15) 0.197(13) -0.079(12) -0.004(10) -0.031(12)
C50 0.146(4) 0.122(3) 0.115(3) 0.033(3) -0.024(2) -0.028(2)
C62 0.171(6) 0.128(4) 0.140(4) -0.007(4) -0.006(4) -0.002(4)
C60 0.171(6) 0.128(4) 0.140(4) -0.007(4) -0.006(4) -0.002(4)
C61 0.171(6) 0.128(4) 0.140(4) -0.007(4) -0.006(4) -0.002(4)
C64 0.171(6) 0.128(4) 0.140(4) -0.007(4) -0.006(4) -0.002(4)
C63 0.171(6) 0.128(4) 0.140(4) -0.007(4) -0.006(4) -0.002(4)
C58 0.171(6) 0.128(4) 0.140(4) -0.007(4) -0.006(4) -0.002(4)
C59 0.171(6) 0.128(4) 0.140(4) -0.007(4) -0.006(4) -0.002(4)
C56 0.146(4) 0.122(3) 0.115(3) 0.033(3) -0.024(2) -0.028(2)
C57 0.171(6) 0.128(4) 0.140(4) -0.007(4) -0.006(4) -0.002(4)
C51 0.146(4) 0.122(3) 0.115(3) 0.033(3) -0.024(2) -0.028(2)
C52 0.146(4) 0.122(3) 0.115(3) 0.033(3) -0.024(2) -0.028(2)
C54 0.146(4) 0.122(3) 0.115(3) 0.033(3) -0.024(2) -0.028(2)
C53 0.146(4) 0.122(3) 0.115(3) 0.033(3) -0.024(2) -0.028(2)
C55 0.146(4) 0.122(3) 0.115(3) 0.033(3) -0.024(2) -0.028(2)
C50A 0.146(4) 0.122(3) 0.115(3) 0.033(3) -0.024(2) -0.028(2)
C51A 0.146(4) 0.122(3) 0.115(3) 0.033(3) -0.024(2) -0.028(2)
C52A 0.146(4) 0.122(3) 0.115(3) 0.033(3) -0.024(2) -0.028(2)
C53A 0.146(4) 0.122(3) 0.115(3) 0.033(3) -0.024(2) -0.028(2)
C54A 0.146(4) 0.122(3) 0.115(3) 0.033(3) -0.024(2) -0.028(2)
C55A 0.146(4) 0.122(3) 0.115(3) 0.033(3) -0.024(2) -0.028(2)
C56A 0.146(4) 0.122(3) 0.115(3) 0.033(3) -0.024(2) -0.028(2)
C57A 0.171(6) 0.128(4) 0.140(4) -0.007(4) -0.006(4) -0.002(4)
C58A 0.171(6) 0.128(4) 0.140(4) -0.007(4) -0.006(4) -0.002(4)
C59A 0.171(6) 0.128(4) 0.140(4) -0.007(4) -0.006(4) -0.002(4)
C60A 0.171(6) 0.128(4) 0.140(4) -0.007(4) -0.006(4) -0.002(4)
C61A 0.171(6) 0.128(4) 0.140(4) -0.007(4) -0.006(4) -0.002(4)
C62A 0.171(6) 0.128(4) 0.140(4) -0.007(4) -0.006(4) -0.002(4)
C63A 0.171(6) 0.128(4) 0.140(4) -0.007(4) -0.006(4) -0.002(4)
C64A 0.171(6) 0.128(4) 0.140(4) -0.007(4) -0.006(4) -0.002(4)

loop_
_atom_type_symbol
_atom_type_description
_atom_type_scat_dispersion_real
_atom_type_scat_dispersion_imag
_atom_type_scat_source
C C 0.0033 0.0016 'International Tables Vol C Tables 4.2.6.8 and 6.1.1.4'
H H 0.0000 0.0000 'International Tables Vol C Tables 4.2.6.8 and 6.1.1.4'
N N 0.0061 0.0033 'International Tables Vol C Tables 4.2.6.8 and 6.1.1.4'
O O 0.0106 0.0060 'International Tables Vol C Tables 4.2.6.8 and 6.1.1.4'
Pt Pt -1.7033 8.3905 'International Tables Vol C Tables 4.2.6.8 and 6.1.1.4'

loop_
_geom_angle_atom_site_label_1
_geom_angle_atom_site_label_2
_geom_angle_atom_site_label_3
_geom_angle
O1 Pt1 O2 91.1(3)
N1 Pt1 O1 174.2(2)
N1 Pt1 O2 94.6(3)
C11 Pt1 O1 92.7(2)
C11 Pt1 O2 176.1(3)
C11 Pt1 N1 81.6(3)
C41 O1 Pt1 124.8(6)
C43 O2 Pt1 124.7(8)
C2 O3 C12 119.1(6)
C16 O4 C15 116.6(6)
C9 O5 C29 118.5(6)
C1 N1 Pt1 115.5(5)
C5 N1 Pt1 125.2(5)
C5 N1 C1 119.3(6)
N1 C1 C2 118.8(6)
N1 C1 C6 113.5(6)
C2 C1 C6 127.7(6)
O3 C2 C1 116.3(6)
O3 C2 C3 123.9(7)
C3 C2 C1 119.8(7)
C2 C3 H3 120.5
C4 C3 C2 118.9(8)
C4 C3 H3 120.5
C3 C4 H4 119.9
C5 C4 C3 120.2(8)
C5 C4 H4 119.9
N1 C5 H5 118.5
C4 C5 N1 123.0(7)
C4 C5 H5 118.5
C7 C6 C1 124.7(6)
C11 C6 C1 112.7(6)
C11 C6 C7 122.6(7)
C6 C7 H7 121.1
C8 C7 C6 117.8(6)
C8 C7 H7 121.1
C7 C8 H8 119.1
C7 C8 C9 121.8(7)
C9 C8 H8 119.1
O5 C9 C8 115.9(7)
O5 C9 C10 124.4(7)
C10 C9 C8 119.7(7)
C9 C10 H10 119.9
C9 C10 C11 120.1(6)
C11 C10 H10 119.9
C6 C11 Pt1 116.6(6)
C6 C11 C10 118.0(7)
C10 C11 Pt1 125.4(5)
O3 C12 H12A 110.7
O3 C12 H12B 110.7
O3 C12 C13 105.2(6)
H12A C12 H12B 108.8
C13 C12 H12A 110.7
C13 C12 H12B 110.7
C12 C13 H13A 109.0
C12 C13 H13B 109.0
C12 C13 C14 112.7(7)
H13A C13 H13B 107.8
C14 C13 H13A 109.0
C14 C13 H13B 109.0
C13 C14 H14A 108.9
C13 C14 H14B 108.9
H14A C14 H14B 107.8
C15 C14 C13 113.2(7)
C15 C14 H14A 108.9
C15 C14 H14B 108.9
O4 C15 C14 108.5(7)
O4 C15 H15A 110.0
O4 C15 H15B 110.0
C14 C15 H15A 110.0
C14 C15 H15B 110.0
H15A C15 H15B 108.4
O4 C16 C17 124.7(7)
O4 C16 C21 115.8(8)
C17 C16 C21 119.5(8)
C16 C17 H17 120.3
C16 C17 C18 119.4(8)
C18 C17 H17 120.3
C17 C18 H18 118.7
C19 C18 C17 122.7(8)
C19 C18 H18 118.7
C18 C19 C20 116.5(8)
C18 C19 C22 121.2(8)
C20 C19 C22 122.2(7)
C19 C20 H20 118.5
C21 C20 C19 122.9(7)
C21 C20 H20 118.5
C16 C21 H21 120.6
C20 C21 C16 118.8(8)
C20 C21 H21 120.6
C23 C22 C19 121.3(8)
C27 C22 C19 122.8(8)
C27 C22 C23 116.0(9)
C22 C23 H23 119.0
C24 C23 C22 122.1(10)
C24 C23 H23 119.0
C23 C24 H24 120.3
C23 C24 C25 119.5(11)
C25 C24 H24 120.3
C24 C25 C28 116.9(13)
C26 C25 C24 120.6(11)
C26 C25 C28 122.5(12)
C25 C26 H26 120.5
C25 C26 C27 118.9(9)
C27 C26 H26 120.5
C22 C27 H27 118.5
C26 C27 C22 122.9(9)
C26 C27 H27 118.5
N2 C28 C25 177(2)
O5 C29 H29A 110.3
O5 C29 H29B 110.3
O5 C29 C30 107.3(7)
H29A C29 H29B 108.5
C30 C29 H29A 110.3
C30 C29 H29B 110.3
C29 C30 H30A 109.3
C29 C30 H30B 109.3
H30A C30 H30B 107.9
C31 C30 C29 111.7(9)
C31 C30 H30A 109.3
C31 C30 H30B 109.3
C30 C31 H31A 109.5
C30 C31 H31B 109.5
C30 C31 C32 110.5(10)
H31A C31 H31B 108.1
C32 C31 H31A 109.5
C32 C31 H31B 109.5
C31 C32 H32A 108.9
C31 C32 H32B 108.9
H32A C32 H32B 107.7
C33 C32 C31 113.6(10)
C33 C32 H32A 108.9
C33 C32 H32B 108.9
C32 C33 H33A 107.9
C32 C33 H33B 107.9
C32 C33 C34 117.8(11)
H33A C33 H33B 107.2
C34 C33 H33A 107.9
C34 C33 H33B 107.9
C33 C34 H34A 108.1
C33 C34 H34B 108.1
H34A C34 H34B 107.3
C35 C34 C33 117.0(10)
C35 C34 H34A 108.1
C35 C34 H34B 108.1
C34 C35 H35A 107.5
C34 C35 H35B 107.5
H35A C35 H35B 107.0
C36 C35 C34 119.4(10)
C36 C35 H35A 107.5
C36 C35 H35B 107.5
C35 C36 H36A 107.5
C35 C36 H36B 107.5
C35 C36 C37 119.4(10)
H36A C36 H36B 107.0
C37 C36 H36A 107.5
C37 C36 H36B 107.5
C36 C37 H37A 108.1
C36 C37 H37B 108.1
H37A C37 H37B 107.3
C38 C37 C36 116.8(10)
C38 C37 H37A 108.1
C38 C37 H37B 108.1
C37 C38 H38A 108.2
C37 C38 H38B 108.2
C37 C38 C39 116.2(11)
H38A C38 H38B 107.4
C39 C38 H38A 108.2
C39 C38 H38B 108.2
C38 C39 H39A 108.2
C38 C39 H39B 108.2
H39A C39 H39B 107.4
C40 C39 C38 116.2(12)
C40 C39 H39A 108.2
C40 C39 H39B 108.2
C39 C40 H40A 109.5
C39 C40 H40B 109.5
C39 C40 H40C 109.5
H40A C40 H40B 109.5
H40A C40 H40C 109.5
H40B C40 H40C 109.5
O1 C41 C42 126.2(9)
O1 C41 C44 111.9(8)
C42 C41 C44 121.9(8)
C41 C42 H42 115.5
C41 C42 C43 128.9(9)
C43 C42 H42 115.5
O2 C43 C42 124.2(10)
O2 C43 C50 108.5(13)
O2 C43 C50A 127.2(15)
C42 C43 C50 127.3(13)
C42 C43 C50A 108.6(14)
C50A C43 C50 18.9(15)
C41 C44 H44A 108.1
C41 C44 H44B 108.1
H44A C44 H44B 107.3
C45 C44 C41 116.8(7)
C45 C44 H44A 108.1
C45 C44 H44B 108.1
C44 C45 H45A 109.0
C44 C45 H45B 109.0
C44 C45 C46 113.1(7)
H45A C45 H45B 107.8
C46 C45 H45A 109.0
C46 C45 H45B 109.0
C45 C46 H46A 108.9
C45 C46 H46B 108.9
H46A C46 H46B 107.7
C47 C46 C45 113.4(7)
C47 C46 H46A 108.9
C47 C46 H46B 108.9
C46 C47 H47A 108.3
C46 C47 H47B 108.3
H47A C47 H47B 107.4
C48 C47 C46 116.0(9)
C48 C47 H47A 108.3
C48 C47 H47B 108.3
C47 C48 H48A 108.3
C47 C48 H48B 108.3
H48A C48 H48B 107.4
C49 C48 C47 116.0(11)
C49 C48 H48A 108.3
C49 C48 H48B 108.3
C48 C49 H49A 109.5
C48 C49 H49B 109.5
C48 C49 H49C 109.5
H49A C49 H49B 109.5
H49A C49 H49C 109.5
H49B C49 H49C 109.5
C43 C50 H50A 110.3
C43 C50 H50B 110.3
H50A C50 H50B 108.6
C51 C50 C43 107.0(12)
C51 C50 H50A 110.3
C51 C50 H50B 110.3
H62A C62 H62B 107.7
C61 C62 H62A 108.9
C61 C62 H62B 108.9
C61 C62 C63 113(2)
C63 C62 H62A 108.9
C63 C62 H62B 108.9
H60A C60 H60B 106.0
C61 C60 H60A 105.4
C61 C60 H60B 105.4
C61 C60 C59 128(2)
C59 C60 H60A 105.4
C59 C60 H60B 105.4
C62 C61 H61A 107.3
C62 C61 H61B 107.3
C60 C61 C62 120(2)
C60 C61 H61A 107.3
C60 C61 H61B 107.3
H61A C61 H61B 106.9
C62 C63 C64 103.5(18)
C62 C63 H63A 111.1
C62 C63 H63B 111.1
C64 C63 H63A 111.1
C64 C63 H63B 111.1
H63A C63 H63B 109.0
H58A C58 H58B 108.9
C59 C58 H58A 110.9
C59 C58 H58B 110.9
C59 C58 C57 104.3(17)
C57 C58 H58A 110.9
C57 C58 H58B 110.9
C60 C59 C58 115.8(18)
C60 C59 H59A 108.3
C60 C59 H59B 108.3
C58 C59 H59A 108.3
C58 C59 H59B 108.3
H59A C59 H59B 107.4
H56A C56 H56B 108.3
C57 C56 H56A 109.9
C57 C56 H56B 109.9
C57 C56 C55 108.8(13)
C55 C56 H56A 109.9
C55 C56 H56B 109.9
C58 C57 H57A 110.3
C58 C57 H57B 110.3
C56 C57 C58 107.3(15)
C56 C57 H57A 110.3
C56 C57 H57B 110.3
H57A C57 H57B 108.5
C50 C51 H51A 108.5
C50 C51 H51B 108.5
C50 C51 C52 114.9(13)
H51A C51 H51B 107.5
C52 C51 H51A 108.5
C52 C51 H51B 108.5
C51 C52 H52A 111.1
C51 C52 H52B 111.1
H52A C52 H52B 109.1
C53 C52 C51 103.3(13)
C53 C52 H52A 111.1
C53 C52 H52B 111.1
H54A C54 H54B 107.4
C53 C54 H54A 108.3
C53 C54 H54B 108.3
C55 C54 H54A 108.3
C55 C54 H54B 108.3
C55 C54 C53 115.8(14)
C52 C53 C54 108.8(13)
C52 C53 H53A 109.9
C52 C53 H53B 109.9
C54 C53 H53A 109.9
C54 C53 H53B 109.9
H53A C53 H53B 108.3
C56 C55 H55A 108.5
C56 C55 H55B 108.5
C54 C55 C56 114.9(13)
C54 C55 H55A 108.5
C54 C55 H55B 108.5
H55A C55 H55B 107.5
C43 C50A H50C 110.2
C43 C50A H50D 110.2
C43 C50A C51A 107.4(17)
H50C C50A H50D 108.5
C51A C50A H50C 110.2
C51A C50A H50D 110.2
C50A C51A H51C 111.0
C50A C51A H51D 111.0
C50A C51A C52A 103.7(18)
H51C C51A H51D 109.0
C52A C51A H51C 111.0
C52A C51A H51D 111.0
C51A C52A H52C 107.4
C51A C52A H52D 107.4
C51A C52A C53A 119.8(19)
H52C C52A H52D 106.9
C53A C52A H52C 107.4
C53A C52A H52D 107.4
C52A C53A H53C 104.8
C52A C53A H53D 104.8
H53C C53A H53D 105.8
C54A C53A C52A 129.8(19)
C54A C53A H53C 104.8
C54A C53A H53D 104.8
C53A C54A H54C 107.8
C53A C54A H54D 107.8
H54C C54A H54D 107.1
C55A C54A C53A 118(2)
C55A C54A H54C 107.8
C55A C54A H54D 107.8
C54A C55A H55C 108.0
C54A C55A H55D 108.0
C54A C55A C56A 117(2)
H55C C55A H55D 107.2
C56A C55A H55C 108.0
C56A C55A H55D 108.0
C55A C56A H56C 106.3
C55A C56A H56D 106.3
H56C C56A H56D 106.4
C57A C56A C55A 124(2)
C57A C56A H56C 106.3
C57A C56A H56D 106.3
C56A C57A H57C 104.4
C56A C57A H57D 104.4
C56A C57A C58A 131(2)
H57C C57A H57D 105.6
C58A C57A H57C 104.4
C58A C57A H57D 104.4
C57A C58A H58C 108.0
C57A C58A H58D 108.0
H58C C58A H58D 107.3
C59A C58A C57A 117(3)
C59A C58A H58C 108.0
C59A C58A H58D 108.0
C58A C59A H59C 108.8
C58A C59A H59D 108.8
H59C C59A H59D 107.7
C60A C59A C58A 114(3)
C60A C59A H59C 108.8
C60A C59A H59D 108.8
C59A C60A H60C 110.6
C59A C60A H60D 110.6
H60C C60A H60D 108.7
C61A C60A C59A 106(3)
C61A C60A H60C 110.6
C61A C60A H60D 110.6
C60A C61A H61C 110.3
C60A C61A H61D 110.3
C60A C61A C62A 107(3)
H61C C61A H61D 108.6
C62A C61A H61C 110.3
C62A C61A H61D 110.3
C61A C62A H62C 109.7
C61A C62A H62D 109.7
H62C C62A H62D 108.2
C63A C62A C61A 110(3)
C63A C62A H62C 109.7
C63A C62A H62D 109.7
C62A C63A H63C 105.4
C62A C63A H63D 105.4
C62A C63A C64A 128(3)
H63C C63A H63D 106.0
C64A C63A H63C 105.4
C64A C63A H63D 105.4
C63A C64A H64D 109.5
C63A C64A H64E 109.5
C63A C64A H64F 109.5
H64D C64A H64E 109.5
H64D C64A H64F 109.5
H64E C64A H64F 109.5

loop_
_geom_bond_atom_site_label_1
_geom_bond_atom_site_label_2
_geom_bond_distance
Pt1 O1 1.984(5)
Pt1 O2 2.086(7)
Pt1 N1 1.979(6)
Pt1 C11 1.952(7)
O1 C41 1.301(8)
O2 C43 1.267(13)
O3 C2 1.346(8)
O3 C12 1.444(8)
O4 C15 1.435(8)
O4 C16 1.356(9)
O5 C9 1.346(9)
O5 C29 1.428(9)
N1 C1 1.377(8)
N1 C5 1.351(9)
N2 C28 1.127(15)
C1 C2 1.416(9)
C1 C6 1.488(10)
C2 C3 1.391(10)
C3 H3 0.9300
C3 C4 1.371(11)
C4 H4 0.9300
C4 C5 1.343(10)
C5 H5 0.9300
C6 C7 1.396(9)
C6 C11 1.382(9)
C7 H7 0.9300
C7 C8 1.375(10)
C8 H8 0.9300
C8 C9 1.397(10)
C9 C10 1.377(9)
C10 H10 0.9300
C10 C11 1.424(10)
C12 H12A 0.9700
C12 H12B 0.9700
C12 C13 1.518(10)
C13 H13A 0.9700
C13 H13B 0.9700
C13 C14 1.520(10)
C14 H14A 0.9700
C14 H14B 0.9700
C14 C15 1.502(11)
C15 H15A 0.9700
C15 H15B 0.9700
C16 C17 1.378(11)
C16 C21 1.411(10)
C17 H17 0.9300
C17 C18 1.384(11)
C18 H18 0.9300
C18 C19 1.374(10)
C19 C20 1.398(11)
C19 C22 1.465(11)
C20 H20 0.9300
C20 C21 1.363(11)
C21 H21 0.9300
C22 C23 1.402(13)
C22 C27 1.396(11)
C23 H23 0.9300
C23 C24 1.362(14)
C24 H24 0.9300
C24 C25 1.391(15)
C25 C26 1.368(14)
C25 C28 1.409(16)
C26 H26 0.9300
C26 C27 1.371(13)
C27 H27 0.9300
C29 H29A 0.9700
C29 H29B 0.9700
C29 C30 1.537(12)
C30 H30A 0.9700
C30 H30B 0.9700
C30 C31 1.441(12)
C31 H31A 0.9700
C31 H31B 0.9700
C31 C32 1.582(14)
C32 H32A 0.9700
C32 H32B 0.9700
C32 C33 1.450(14)
C33 H33A 0.9700
C33 H33B 0.9700
C33 C34 1.507(13)
C34 H34A 0.9700
C34 H34B 0.9700
C34 C35 1.473(14)
C35 H35A 0.9700
C35 H35B 0.9700
C35 C36 1.454(13)
C36 H36A 0.9700
C36 H36B 0.9700
C36 C37 1.482(13)
C37 H37A 0.9700
C37 H37B 0.9700
C37 C38 1.472(14)
C38 H38A 0.9700
C38 H38B 0.9700
C38 C39 1.478(14)
C39 H39A 0.9700
C39 H39B 0.9700
C39 C40 1.470(15)
C40 H40A 0.9600
C40 H40B 0.9600
C40 H40C 0.9600
C41 C42 1.364(12)
C41 C44 1.529(12)
C42 H42 0.9300
C42 C43 1.380(14)
C43 C50 1.588(15)
C43 C50A 1.495(17)
C44 H44A 0.9700
C44 H44B 0.9700
C44 C45 1.502(12)
C45 H45A 0.9700
C45 H45B 0.9700
C45 C46 1.504(11)
C46 H46A 0.9700
C46 H46B 0.9700
C46 C47 1.497(12)
C47 H47A 0.9700
C47 H47B 0.9700
C47 C48 1.491(12)
C48 H48A 0.9700
C48 H48B 0.9700
C48 C49 1.475(16)
C49 H49A 0.9600
C49 H49B 0.9600
C49 H49C 0.9600
C50 H50A 0.9700
C50 H50B 0.9700
C50 C51 1.540(16)
C62 H62A 0.9700
C62 H62B 0.9700
C62 C61 1.519(17)
C62 C63 1.527(18)
C60 H60A 0.9700
C60 H60B 0.9700
C60 C61 1.496(17)
C60 C59 1.498(16)
C61 H61A 0.9700
C61 H61B 0.9700
C64 H64A 0.9600
C64 H64B 0.9600
C64 H64C 0.9600
C64 C63 1.535(17)
C63 H63A 0.9700
C63 H63B 0.9700
C58 H58A 0.9700
C58 H58B 0.9700
C58 C59 1.56(3)
C58 C57 1.560(17)
C59 H59A 0.9700
C59 H59B 0.9700
C56 H56A 0.9700
C56 H56B 0.9700
C56 C57 1.527(16)
C56 C55 1.627(15)
C57 H57A 0.9700
C57 H57B 0.9700
C51 H51A 0.9700
C51 H51B 0.9700
C51 C52 1.582(15)
C52 H52A 0.9700
C52 H52B 0.9700
C52 C53 1.528(15)
C54 H54A 0.9700
C54 H54B 0.9700
C54 C53 1.582(15)
C54 C55 1.500(15)
C53 H53A 0.9700
C53 H53B 0.9700
C55 H55A 0.9700
C55 H55B 0.9700
C50A H50C 0.9700
C50A H50D 0.9700
C50A C51A 1.502(18)
C51A H51C 0.9700
C51A H51D 0.9700
C51A C52A 1.590(17)
C52A H52C 0.9700
C52A H52D 0.9700
C52A C53A 1.636(17)
C53A H53C 0.9700
C53A H53D 0.9700
C53A C54A 1.584(17)
C54A H54C 0.9700
C54A H54D 0.9700
C54A C55A 1.537(17)
C55A H55C 0.9700
C55A H55D 0.9700
C55A C56A 1.584(18)
C56A H56C 0.9700
C56A H56D 0.9700
C56A C57A 1.525(18)
C57A H57C 0.9700
C57A H57D 0.9700
C57A C58A 1.562(19)
C58A H58C 0.9700
C58A H58D 0.9700
C58A C59A 1.54(2)
C59A H59C 0.9700
C59A H59D 0.9700
C59A C60A 1.525(19)
C60A H60C 0.9700
C60A H60D 0.9700
C60A C61A 1.517(19)
C61A H61C 0.9700
C61A H61D 0.9700
C61A C62A 1.534(19)
C62A H62C 0.9700
C62A H62D 0.9700
C62A C63A 1.533(19)
C63A H63C 0.9700
C63A H63D 0.9700
C63A C64A 1.539(18)
C64A H64D 0.9600
C64A H64E 0.9600
C64A H64F 0.9600

loop_
_geom_torsion_atom_site_label_1
_geom_torsion_atom_site_label_2
_geom_torsion_atom_site_label_3
_geom_torsion_atom_site_label_4
_geom_torsion
Pt1 O1 C41 C42 2.6(10)
Pt1 O1 C41 C44 -177.1(4)
Pt1 O2 C43 C42 -2.3(15)
Pt1 O2 C43 C50 176.2(8)
Pt1 O2 C43 C50A 178.8(15)
Pt1 N1 C1 C2 -179.1(4)
Pt1 N1 C1 C6 -0.5(6)
Pt1 N1 C5 C4 177.1(5)
O1 Pt1 O2 C43 4.3(8)
O1 Pt1 N1 C1 12.4(19)
O1 Pt1 N1 C5 -164.8(15)
O1 Pt1 C11 C6 177.5(4)
O1 Pt1 C11 C10 -0.4(5)
O1 C41 C42 C43 1.3(14)
O1 C41 C44 C45 -1.5(9)
O2 Pt1 O1 C41 -4.3(5)
O2 Pt1 N1 C1 -176.7(4)
O2 Pt1 N1 C5 6.1(5)
O2 Pt1 C11 C6 14(3)
O2 Pt1 C11 C10 -164(3)
O2 C43 C50 C51 108.5(16)
O2 C43 C50A C51A 36(3)
O3 C2 C3 C4 177.9(6)
O3 C12 C13 C14 -177.8(6)
O4 C16 C17 C18 -178.4(8)
O4 C16 C21 C20 177.3(7)
O5 C9 C10 C11 179.9(6)
O5 C29 C30 C31 -65.6(11)
N1 Pt1 O1 C41 166.6(15)
N1 Pt1 O2 C43 -174.8(8)
N1 Pt1 C11 C6 -3.5(4)
N1 Pt1 C11 C10 178.5(5)
N1 C1 C2 O3 -176.7(5)
N1 C1 C2 C3 2.0(9)
N1 C1 C6 C7 -179.9(6)
N1 C1 C6 C11 -2.3(7)
C1 N1 C5 C4 0.0(10)
C1 C2 C3 C4 -0.6(10)
C1 C6 C7 C8 177.0(6)
C1 C6 C11 Pt1 4.1(7)
C1 C6 C11 C10 -177.8(5)
C2 O3 C12 C13 179.3(6)
C2 C1 C6 C7 -1.5(10)
C2 C1 C6 C11 176.1(6)
C2 C3 C4 C5 -1.0(11)
C3 C4 C5 N1 1.4(11)
C5 N1 C1 C2 -1.7(8)
C5 N1 C1 C6 176.9(5)
C6 C1 C2 O3 5.0(9)
C6 C1 C2 C3 -176.3(6)
C6 C7 C8 C9 -0.1(10)
C7 C6 C11 Pt1 -178.2(5)
C7 C6 C11 C10 -0.1(9)
C7 C8 C9 O5 179.7(7)
C7 C8 C9 C10 1.3(11)
C8 C9 C10 C11 -1.8(10)
C9 O5 C29 C30 -171.8(7)
C9 C10 C11 Pt1 179.2(5)
C9 C10 C11 C6 1.2(9)
C11 Pt1 O1 C41 176.8(5)
C11 Pt1 O2 C43 168(3)
C11 Pt1 N1 C1 2.1(4)
C11 Pt1 N1 C5 -175.1(5)
C11 C6 C7 C8 -0.4(10)
C12 O3 C2 C1 -177.1(5)
C12 O3 C2 C3 4.3(9)
C12 C13 C14 C15 169.2(7)
C13 C14 C15 O4 73.5(8)
C15 O4 C16 C17 12.0(12)
C15 O4 C16 C21 -164.9(7)
C16 O4 C15 C14 175.3(7)
C16 C17 C18 C19 3.3(15)
C17 C16 C21 C20 0.2(12)
C17 C18 C19 C20 -3.4(14)
C17 C18 C19 C22 175.5(9)
C18 C19 C20 C21 2.0(13)
C18 C19 C22 C23 35.3(14)
C18 C19 C22 C27 -144.8(9)
C19 C20 C21 C16 -0.5(13)
C19 C22 C23 C24 -177.4(11)
C19 C22 C27 C26 178.6(8)
C20 C19 C22 C23 -145.8(10)
C20 C19 C22 C27 34.1(13)
C21 C16 C17 C18 -1.6(14)
C22 C19 C20 C21 -176.9(8)
C22 C23 C24 C25 -2(2)
C23 C22 C27 C26 -1.6(14)
C23 C24 C25 C26 -1(2)
C23 C24 C25 C28 -178.9(14)
C24 C25 C26 C27 2.2(19)
C24 C25 C28 N2 -13E1(3)
C25 C26 C27 C22 -0.8(15)
C26 C25 C28 N2 5E1(3)
C27 C22 C23 C24 2.7(17)
C28 C25 C26 C27 180.0(13)
C29 O5 C9 C8 178.2(7)
C29 O5 C9 C10 -3.4(11)
C29 C30 C31 C32 169.2(9)
C30 C31 C32 C33 -171.2(11)
C31 C32 C33 C34 176.4(11)
C32 C33 C34 C35 -176.7(12)
C33 C34 C35 C36 177.3(12)
C34 C35 C36 C37 179.1(12)
C35 C36 C37 C38 179.0(12)
C36 C37 C38 C39 -178.6(12)
C37 C38 C39 C40 -178.9(13)
C41 C42 C43 O2 -1.4(17)
C41 C42 C43 C50 -179.6(11)
C41 C42 C43 C50A 177.7(14)
C41 C44 C45 C46 -179.1(6)
C42 C41 C44 C45 178.9(7)
C42 C43 C50 C51 -73(2)
C42 C43 C50A C51A -143(2)
C43 C50 C51 C52 -172.3(14)
C43 C50A C51A C52A -174.9(18)
C44 C41 C42 C43 -179.1(9)
C44 C45 C46 C47 -176.9(6)
C45 C46 C47 C48 179.8(7)
C46 C47 C48 C49 179.4(10)
C50 C43 C50A C51A 44(3)
C50 C51 C52 C53 -65(2)
C61 C62 C63 C64 176(2)
C61 C60 C59 C58 -141(3)
C63 C62 C61 C60 -175(3)
C59 C60 C61 C62 -171(3)
C59 C58 C57 C56 172.0(17)
C57 C58 C59 C60 -170(2)
C57 C56 C55 C54 -176.0(16)
C51 C52 C53 C54 -166.8(13)
C53 C54 C55 C56 -153.2(16)
C55 C56 C57 C58 142.3(19)
C55 C54 C53 C52 166.8(16)
C50A C43 C50 C51 -65(4)
C50A C51A C52A C53A -79(3)
C51A C52A C53A C54A -162(2)
C52A C53A C54A C55A -103(3)
C53A C54A C55A C56A 132(2)
C54A C55A C56A C57A 172(2)
C55A C56A C57A C58A -99(4)
C56A C57A C58A C59A -149(3)
C57A C58A C59A C60A 161(3)
C58A C59A C60A C61A 155(4)
C59A C60A C61A C62A 152(4)
C60A C61A C62A C63A 176(4)
C61A C62A C63A C64A 173(3)
